data_7222916
loop_
_publ_author_name
'Willis, Nicky J.'
'Fisher, Craig A.'
'Alder, Catherine M.'
'Harsanyi, Antal'
'Shukla, Lena'
'Adams, Joseph P.'
'Sandford, Graham'

_publ_section_title
;
 Sustainable synthesis of enantiopure fluorolactam derivatives by a
 selective direct fluorination -- amidase strategy
;
_journal_issue 5
_journal_name_full 'Green Chem.'
_journal_page_first 1313
_journal_paper_doi 10.1039/C5GC02209F
_journal_volume 18
_journal_year 2016
_chemical_absolute_configuration ad
_chemical_formula_moiety 'C7 H10 F N O3'
_chemical_formula_sum 'C7 H10 F N O3'
_chemical_formula_weight 175.16
_chemical_melting_point 388.6(5)
_chemical_name_systematic
;
(S)-methyl 3-fluoro-2-oxopiperidine-3-carboxylate 
;
_space_group_crystal_system monoclinic
_space_group_IT_number 4
_space_group_name_Hall 'P 2yb'
_space_group_name_H-M_alt 'P 1 21 1'
_symmetry_space_group_name_Hall 'P 2yb'
_symmetry_space_group_name_H-M 'P 1 21 1'
_atom_sites_solution_hydrogens difmap
_atom_sites_solution_primary direct
_atom_sites_solution_secondary difmap
_audit_creation_date 2014-11-24
_audit_creation_method
;
Olex2 1.2-beta
(compiled 2014.11.21 svn.r3092 for OlexSys, GUI svn.r4949)
;
_audit_update_record
;
2015-05-20 deposited with the CCDC.
2015-10-13 downloaded from the CCDC.
;
_cell_angle_alpha 90.00
_cell_angle_beta 90.3404(11)
_cell_angle_gamma 90.00
_cell_formula_units_Z 4
_cell_length_a 8.5224(4)
_cell_length_b 10.3050(5)
_cell_length_c 9.1442(4)
_cell_measurement_reflns_used 8801
_cell_measurement_temperature 120(2)
_cell_measurement_theta_max 74.47
_cell_measurement_theta_min 4.29
_cell_volume 803.06(6)
_computing_cell_refinement 'SAINT v8.34A (Bruker, 2013)'
_computing_data_collection 'APEX2 v.2013.4_1 (Bruker, 2013)'
_computing_data_reduction 'SAINT v8.34A (Bruker, 2013)'
_computing_molecular_graphics 'Olex2 (Dolomanov et al., 2009)'
_computing_publication_material 'Olex2 (Dolomanov et al., 2009)'
_computing_structure_refinement 'XL (Sheldrick, 2008)'
_computing_structure_solution 'XS (Sheldrick, 2008)'
_diffrn_ambient_temperature 120.0
_diffrn_detector 'Bruker PHOTON 100 CMOS'
_diffrn_detector_type 'CMOS sensor'
_diffrn_measured_fraction_theta_full 0.965
_diffrn_measured_fraction_theta_max 0.965
_diffrn_measurement_device 'Bruker D8 Venture'
_diffrn_measurement_device_type D8Venture
_diffrn_measurement_method \w-scan
_diffrn_radiation_monochromator 'focusing mirrors'
_diffrn_radiation_probe x-ray
_diffrn_radiation_type CuK\a
_diffrn_radiation_wavelength 1.54178
_diffrn_reflns_av_R_equivalents 0.0612
_diffrn_reflns_av_unetI/netI 0.0576
_diffrn_reflns_limit_h_max 9
_diffrn_reflns_limit_h_min -9
_diffrn_reflns_limit_k_max 12
_diffrn_reflns_limit_k_min -12
_diffrn_reflns_limit_l_max 9
_diffrn_reflns_limit_l_min -11
_diffrn_reflns_number 7399
_diffrn_reflns_theta_full 72.46
_diffrn_reflns_theta_max 72.46
_diffrn_reflns_theta_min 4.84
_diffrn_source 'ImuS microsource'
_diffrn_standards_number 0
_exptl_absorpt_coefficient_mu 1.105
_exptl_absorpt_correction_T_max 1.0000
_exptl_absorpt_correction_T_min 0.8291
_exptl_absorpt_correction_type multi-scan
_exptl_absorpt_process_details
;
SADABS-2012/1 (Bruker,2012) was used for absorption correction.
wR2(int) was 0.1189 before and 0.0931 after correction.
The Ratio of minimum to maximum transmission is 0.8291.
The \l/2 correction factor is 0.0015.
;
_exptl_crystal_colour 'clear light colourless'
_exptl_crystal_colour_lustre clear
_exptl_crystal_colour_modifier light
_exptl_crystal_colour_primary colourless
_exptl_crystal_density_diffrn 1.449
_exptl_crystal_density_method 'not measured'
_exptl_crystal_description prism
_exptl_crystal_F_000 368
_exptl_crystal_size_max 0.53
_exptl_crystal_size_mid 0.35
_exptl_crystal_size_min 0.29
_refine_diff_density_max 0.244
_refine_diff_density_min -0.244
_refine_diff_density_rms 0.063
_refine_ls_abs_structure_details 'Flack H D (1983), Acta Cryst. A39, 876-881'
_refine_ls_abs_structure_Flack 0.1(2)
_refine_ls_extinction_method none
_refine_ls_goodness_of_fit_ref 1.005
_refine_ls_hydrogen_treatment refall
_refine_ls_matrix_type full
_refine_ls_number_parameters 297
_refine_ls_number_reflns 2833
_refine_ls_number_restraints 1
_refine_ls_restrained_S_all 1.005
_refine_ls_R_factor_all 0.0547
_refine_ls_R_factor_gt 0.0547
_refine_ls_shift/su_max 0.000
_refine_ls_shift/su_mean 0.000
_refine_ls_structure_factor_coef Fsqd
_refine_ls_weighting_details 'calc w=1/[\s^2^(Fo^2^)+(0.1000P)^2^+0.5000P] where P=(Fo^2^+2Fc^2^)/3'
_refine_ls_weighting_scheme calc
_refine_ls_wR_factor_gt 0.1520
_refine_ls_wR_factor_ref 0.1520
_reflns_number_gt 2829
_reflns_number_total 2833
_reflns_threshold_expression >2sigma(I)
_cod_data_source_file c5gc02209f6.cif
_cod_data_source_block 2b_14srv257
_cod_depositor_comments
;
The following automatic conversions were performed:

'_chemical_melting_point' value '115-116 C' was changed to '388.6(5)'
- it was converted from degrees Celsius(C) to Kelvins(K), the average
value was taken and precision was estimated.

'_diffrn_radiation_probe' value 'X-ray' changed to 'x-ray' according
to
/usr/data/users/saulius/crontab/automatic-downloads/rss-feeds/RSC/lib/dictionaries/cif_core.dic
dictionary named 'cif_core.dic' version 2.4.2 from 2011-04-26.

Automatic conversion script
Id: cif_fix_values 3271 2015-04-21 07:52:19Z andrius 

 Adding full bibliography for 7222916--7222921.cif.
;
_cod_database_code 7222916
_computing.bruker_data_scaling 'SADABS V2012/1 (Bruker AXS Inc.)'

_olex2_refinement_description
;
;

loop_
_space_group_symop_id
_space_group_symop_operation_xyz
1 'x, y, z'
2 '-x, y+1/2, -z'

loop_
_atom_site_label
_atom_site_type_symbol
_atom_site_fract_x
_atom_site_fract_y
_atom_site_fract_z
_atom_site_U_iso_or_equiv
_atom_site_adp_type
_atom_site_occupancy
_atom_site_calc_flag
F1 F 0.7533(2) 0.48062(18) 0.3623(2) 0.0362(4) Uani 1 d
O1 O 0.8108(3) 0.7298(2) 0.2396(2) 0.0377(5) Uani 1 d
O2 O 0.6992(2) 0.7552(2) 0.5858(2) 0.0309(5) Uani 1 d
O3 O 0.5292(3) 0.6351(3) 0.4548(3) 0.0516(7) Uani 1 d
N1 N 1.0467(3) 0.6772(3) 0.3379(3) 0.0362(6) Uani 1 d
C1 C 0.8905(4) 0.6734(3) 0.3319(3) 0.0279(6) Uani 1 d
C2 C 0.8069(3) 0.5869(3) 0.4447(3) 0.0299(6) Uani 1 d
C3 C 0.9074(4) 0.5363(4) 0.5693(4) 0.0356(7) Uani 1 d
C4 C 1.0664(4) 0.4980(4) 0.5137(4) 0.0388(7) Uani 1 d
C5 C 1.1465(4) 0.6158(4) 0.4497(4) 0.0445(9) Uani 1 d
C6 C 0.6594(3) 0.6595(3) 0.4946(3) 0.0291(6) Uani 1 d
C7 C 0.5692(4) 0.8382(3) 0.6321(4) 0.0393(8) Uani 1 d
H1 H 1.102(5) 0.712(4) 0.270(5) 0.036(10) Uiso 1 d
H3A H 0.917(5) 0.596(4) 0.629(5) 0.036(10) Uiso 1 d
H3B H 0.852(5) 0.469(5) 0.619(5) 0.050(12) Uiso 1 d
H4A H 1.059(4) 0.425(4) 0.439(4) 0.029(9) Uiso 1 d
H4B H 1.125(6) 0.465(6) 0.575(6) 0.063(14) Uiso 1 d
H5A H 1.180(5) 0.690(4) 0.533(4) 0.038(10) Uiso 1 d
H5B H 1.233(5) 0.590(4) 0.401(4) 0.037(10) Uiso 1 d
H7A H 0.531(5) 0.884(5) 0.545(5) 0.041(10) Uiso 1 d
H7B H 0.482(5) 0.789(4) 0.667(4) 0.037(10) Uiso 1 d
H7C H 0.628(5) 0.898(4) 0.716(5) 0.044(11) Uiso 1 d
F11 F 0.2797(2) 0.66201(19) 0.82147(19) 0.0373(4) Uani 1 d
O11 O 0.2890(3) 0.7040(2) 1.1254(2) 0.0364(5) Uani 1 d
O12 O 0.1743(2) 0.4135(2) 1.0648(2) 0.0332(5) Uani 1 d
O13 O 0.0326(3) 0.5222(2) 0.8952(2) 0.0366(5) Uani 1 d
N11 N 0.5238(3) 0.6050(3) 1.0965(3) 0.0340(6) Uani 1 d
C11 C 0.3759(3) 0.6296(3) 1.0590(3) 0.0284(6) Uani 1 d
C12 C 0.3111(3) 0.5620(3) 0.9204(3) 0.0280(6) Uani 1 d
C13 C 0.4223(4) 0.4644(4) 0.8494(4) 0.0360(7) Uani 1 d
C14 C 0.5908(4) 0.5122(3) 0.8589(3) 0.0353(7) Uani 1 d
C15 C 0.6367(4) 0.5246(4) 1.0182(4) 0.0360(7) Uani 1 d
C16 C 0.1539(4) 0.4991(3) 0.9564(3) 0.0302(6) Uani 1 d
C17 C 0.0352(4) 0.3397(4) 1.1030(4) 0.0389(8) Uani 1 d
H11 H 0.562(5) 0.639(5) 1.183(5) 0.044(11) Uiso 1 d
H13A H 0.424(4) 0.391(4) 0.906(4) 0.029(9) Uiso 1 d
H13B H 0.391(5) 0.445(5) 0.742(5) 0.048(11) Uiso 1 d
H14A H 0.667(5) 0.452(5) 0.816(5) 0.052(12) Uiso 1 d
H14B H 0.607(4) 0.608(3) 0.818(4) 0.022(7) Uiso 1 d
H15A H 0.727(5) 0.567(4) 1.039(4) 0.040(10) Uiso 1 d
H15B H 0.634(4) 0.446(4) 1.062(4) 0.025(8) Uiso 1 d
H17A H -0.054(6) 0.392(6) 1.141(6) 0.062(14) Uiso 1 d
H17B H 0.080(6) 0.274(6) 1.157(6) 0.060(13) Uiso 1 d
H17C H 0.001(6) 0.287(5) 1.026(6) 0.053(13) Uiso 1 d

loop_
_atom_site_aniso_label
_atom_site_aniso_U_11
_atom_site_aniso_U_22
_atom_site_aniso_U_33
_atom_site_aniso_U_23
_atom_site_aniso_U_13
_atom_site_aniso_U_12
F1 0.0353(10) 0.0330(10) 0.0403(9) -0.0085(8) 0.0042(7) -0.0048(7)
O1 0.0373(12) 0.0391(13) 0.0366(11) 0.0058(10) -0.0053(9) 0.0002(10)
O2 0.0259(10) 0.0286(11) 0.0382(11) -0.0036(9) 0.0031(8) 0.0010(8)
O3 0.0279(13) 0.0601(17) 0.0667(17) -0.0280(14) -0.0017(10) 0.0025(11)
N1 0.0299(14) 0.0441(16) 0.0345(13) 0.0032(12) 0.0043(11) -0.0034(11)
C1 0.0294(15) 0.0269(14) 0.0272(13) -0.0034(12) -0.0001(10) 0.0020(11)
C2 0.0287(15) 0.0298(15) 0.0311(15) -0.0022(12) -0.0003(11) 0.0014(12)
C3 0.0395(18) 0.0349(18) 0.0325(16) 0.0007(14) 0.0013(13) 0.0095(13)
C4 0.0382(18) 0.0440(19) 0.0340(16) 0.0017(16) -0.0027(13) 0.0140(15)
C5 0.0248(16) 0.063(2) 0.0454(18) -0.0004(18) -0.0069(13) 0.0013(15)
C6 0.0240(14) 0.0297(14) 0.0335(14) 0.0023(12) 0.0012(10) -0.0036(11)
C7 0.0353(17) 0.0341(17) 0.049(2) -0.0039(16) 0.0083(14) 0.0051(13)
F11 0.0375(10) 0.0415(10) 0.0329(9) 0.0084(8) -0.0010(7) -0.0028(8)
O11 0.0341(11) 0.0373(12) 0.0377(11) -0.0051(9) 0.0040(9) 0.0003(9)
O12 0.0299(11) 0.0362(12) 0.0337(11) 0.0068(9) -0.0019(8) -0.0033(9)
O13 0.0281(12) 0.0449(13) 0.0368(11) 0.0035(10) -0.0023(9) 0.0001(9)
N11 0.0308(14) 0.0377(15) 0.0334(14) -0.0044(11) -0.0032(10) 0.0029(11)
C11 0.0288(14) 0.0273(14) 0.0291(14) 0.0017(11) 0.0039(11) -0.0033(11)
C12 0.0253(15) 0.0301(15) 0.0288(14) 0.0034(11) 0.0006(10) 0.0008(11)
C13 0.0344(17) 0.0416(18) 0.0322(15) -0.0051(14) 0.0013(11) 0.0015(13)
C14 0.0309(17) 0.0386(17) 0.0366(16) 0.0022(14) 0.0067(12) 0.0036(13)
C15 0.0289(17) 0.0374(19) 0.0418(18) 0.0014(15) -0.0011(12) 0.0039(13)
C16 0.0319(15) 0.0289(15) 0.0299(14) -0.0008(12) -0.0004(11) -0.0014(11)
C17 0.0379(19) 0.0370(18) 0.0418(19) 0.0073(15) -0.0002(14) -0.0090(15)

loop_
_atom_type_symbol
_atom_type_description
_atom_type_scat_dispersion_real
_atom_type_scat_dispersion_imag
_atom_type_scat_source
C C 0.0181 0.0091 'International Tables Vol C Tables 4.2.6.8 and 6.1.1.4'
H H 0.0000 0.0000 'International Tables Vol C Tables 4.2.6.8 and 6.1.1.4'
F F 0.0727 0.0534 'International Tables Vol C Tables 4.2.6.8 and 6.1.1.4'
N N 0.0311 0.0180 'International Tables Vol C Tables 4.2.6.8 and 6.1.1.4'
O O 0.0492 0.0322 'International Tables Vol C Tables 4.2.6.8 and 6.1.1.4'

loop_
_geom_angle_atom_site_label_1
_geom_angle_atom_site_label_2
_geom_angle_atom_site_label_3
_geom_angle
C6 O2 C7 115.0(2)
C1 N1 C5 126.2(3)
C1 N1 H1 122(3)
C5 N1 H1 112(3)
O1 C1 N1 124.3(3)
O1 C1 C2 118.6(3)
N1 C1 C2 117.1(3)
F1 C2 C1 104.1(2)
F1 C2 C3 108.4(3)
F1 C2 C6 106.0(2)
C3 C2 C1 116.2(3)
C3 C2 C6 113.8(2)
C6 C2 C1 107.4(2)
C2 C3 H3A 107(3)
C2 C3 H3B 109(3)
C4 C3 C2 110.1(3)
C4 C3 H3A 109(3)
C4 C3 H3B 115(3)
H3A C3 H3B 106(4)
C3 C4 C5 109.2(3)
C3 C4 H4A 111(2)
C3 C4 H4B 115(4)
C5 C4 H4A 111(2)
C5 C4 H4B 109(4)
H4A C4 H4B 101(4)
N1 C5 C4 110.8(3)
N1 C5 H5A 109(2)
N1 C5 H5B 105(3)
C4 C5 H5A 114(2)
C4 C5 H5B 109(3)
H5A C5 H5B 109(3)
O2 C6 C2 109.9(2)
O3 C6 O2 125.4(3)
O3 C6 C2 124.6(3)
O2 C7 H7A 107(3)
O2 C7 H7B 112(3)
O2 C7 H7C 101(2)
H7A C7 H7B 106(3)
H7A C7 H7C 117(3)
H7B C7 H7C 114(3)
C16 O12 C17 114.9(2)
C11 N11 C15 127.4(3)
C11 N11 H11 119(3)
C15 N11 H11 114(3)
O11 C11 N11 124.4(3)
O11 C11 C12 118.2(3)
N11 C11 C12 117.4(3)
F11 C12 C11 105.3(2)
F11 C12 C13 109.1(2)
F11 C12 C16 106.7(2)
C13 C12 C11 115.2(2)
C16 C12 C11 108.9(2)
C16 C12 C13 111.1(3)
C12 C13 H13A 108(2)
C12 C13 H13B 112(3)
C14 C13 C12 110.5(3)
C14 C13 H13A 103(2)
C14 C13 H13B 111(3)
H13A C13 H13B 112(3)
C13 C14 H14A 113(3)
C13 C14 H14B 113.7(17)
C15 C14 C13 108.7(3)
C15 C14 H14A 106(3)
C15 C14 H14B 103.1(18)
H14A C14 H14B 111(3)
N11 C15 C14 110.7(3)
N11 C15 H15A 101(3)
N11 C15 H15B 106(2)
C14 C15 H15A 117(3)
C14 C15 H15B 110(2)
H15A C15 H15B 111(4)
O12 C16 C12 109.2(2)
O13 C16 O12 125.9(3)
O13 C16 C12 124.9(3)
O12 C17 H17A 115(3)
O12 C17 H17B 100(3)
O12 C17 H17C 112(3)
H17A C17 H17B 122(4)
H17A C17 H17C 110(4)
H17B C17 H17C 96(5)

loop_
_geom_bond_atom_site_label_1
_geom_bond_atom_site_label_2
_geom_bond_distance
F1 C2 1.404(4)
O1 C1 1.226(4)
O2 C6 1.333(4)
O2 C7 1.465(4)
O3 C6 1.193(4)
N1 C1 1.333(4)
N1 C5 1.469(5)
N1 H1 0.86(5)
C1 C2 1.541(4)
C2 C3 1.514(4)
C2 C6 1.535(4)
C3 C4 1.503(5)
C3 H3A 0.83(5)
C3 H3B 0.95(5)
C4 C5 1.513(6)
C4 H4A 1.02(4)
C4 H4B 0.82(6)
C5 H5A 1.12(4)
C5 H5B 0.91(4)
C7 H7A 0.98(4)
C7 H7B 0.96(4)
C7 H7C 1.11(4)
F11 C12 1.396(3)
O11 C11 1.229(4)
O12 C16 1.337(4)
O12 C17 1.454(4)
O13 C16 1.196(4)
N11 C11 1.328(4)
N11 C15 1.461(4)
N11 H11 0.93(5)
C11 C12 1.546(4)
C12 C13 1.529(4)
C12 C16 1.526(4)
C13 C14 1.521(5)
C13 H13A 0.91(4)
C13 H13B 1.03(5)
C14 C15 1.511(5)
C14 H14A 0.98(5)
C14 H14B 1.06(4)
C15 H15A 0.91(5)
C15 H15B 0.91(4)
C17 H17A 1.00(5)
C17 H17B 0.92(6)
C17 H17C 0.94(5)

loop_
_geom_hbond_atom_site_label_D
_geom_hbond_atom_site_label_H
_geom_hbond_atom_site_label_A
_geom_hbond_distance_DH
_geom_hbond_distance_HA
_geom_hbond_distance_DA
_geom_hbond_angle_DHA
_geom_hbond_site_symmetry_A
N1 H1 O11 0.86(5) 2.08(4) 2.857(4) 150(4) 1_654
N11 H11 O1 0.93(5) 2.37(4) 3.051(3) 130(3) 1_556

loop_
_geom_torsion_atom_site_label_1
_geom_torsion_atom_site_label_2
_geom_torsion_atom_site_label_3
_geom_torsion_atom_site_label_4
_geom_torsion
F1 C2 C3 C4 76.8(3)
F1 C2 C6 O2 174.0(2)
F1 C2 C6 O3 -7.5(4)
O1 C1 C2 F1 69.8(3)
O1 C1 C2 C3 -171.0(3)
O1 C1 C2 C6 -42.3(3)
N1 C1 C2 F1 -107.3(3)
N1 C1 C2 C3 11.9(4)
N1 C1 C2 C6 140.6(3)
C1 N1 C5 C4 27.5(5)
C1 C2 C3 C4 -39.9(4)
C1 C2 C6 O2 -75.3(3)
C1 C2 C6 O3 103.3(4)
C2 C3 C4 C5 61.3(4)
C3 C2 C6 O2 54.9(3)
C3 C2 C6 O3 -126.6(4)
C3 C4 C5 N1 -54.4(4)
C5 N1 C1 O1 177.4(3)
C5 N1 C1 C2 -5.7(5)
C6 C2 C3 C4 -165.5(3)
C7 O2 C6 O3 -3.2(5)
C7 O2 C6 C2 175.4(2)
F11 C12 C13 C14 80.9(3)
F11 C12 C16 O12 -172.2(2)
F11 C12 C16 O13 8.8(4)
O11 C11 C12 F11 63.5(3)
O11 C11 C12 C13 -176.2(3)
O11 C11 C12 C16 -50.7(4)
N11 C11 C12 F11 -115.2(3)
N11 C11 C12 C13 5.1(4)
N11 C11 C12 C16 130.6(3)
C11 N11 C15 C14 22.3(5)
C11 C12 C13 C14 -37.3(4)
C11 C12 C16 O12 -58.9(3)
C11 C12 C16 O13 122.0(3)
C12 C13 C14 C15 61.8(4)
C13 C12 C16 O12 69.0(3)
C13 C12 C16 O13 -110.1(4)
C13 C14 C15 N11 -53.6(4)
C15 N11 C11 O11 -175.8(3)
C15 N11 C11 C12 2.8(5)
C16 C12 C13 C14 -161.7(3)
C17 O12 C16 O13 3.2(5)
C17 O12 C16 C12 -175.8(3)
